data_4029674
loop_
_publ_author_name
'Jeong, Yunkyung'
'Kim, Bom-I'
'Lee, Jae Kyun'
'Ryu, Jae-Sang'

_publ_section_title
;
 Direct Synthesis of 4-Fluoroisoxazoles through Gold-Catalyzed Cascade
 Cyclization-Fluorination of 2-Alkynone O-Methyl Oximes.
;
_journal_issue 14
_journal_name_full 'The Journal of organic chemistry'
_journal_page_first 6444
_journal_page_last 6455
_journal_paper_doi 10.1021/jo5008702
_journal_volume 79
_journal_year 2014
_chemical_formula_sum 'C37 H34 Au N3 O'
_chemical_formula_weight 733.64
_chemical_name_systematic
; 
 ? 
;
_space_group_IT_number 14
_symmetry_space_group_name_Hall '-P 2yn'
_symmetry_space_group_name_H-M 'P 1 21/n 1'
_atom_sites_solution_hydrogens geom
_atom_sites_solution_primary direct
_atom_sites_solution_secondary difmap
_audit_creation_method SHELXL-97
_cell_angle_alpha 90.00
_cell_angle_beta 105.0090(10)
_cell_angle_gamma 90.00
_cell_formula_units_Z 4
_cell_length_a 8.8486(2)
_cell_length_b 21.2189(6)
_cell_length_c 19.1113(6)
_cell_measurement_temperature 296(2)
_cell_volume 3465.88(17)
_computing_structure_refinement 'SHELXL-97 (Sheldrick, 1997)'
_computing_structure_solution 'SHELXS-97 (Sheldrick, 1990)'
_diffrn_ambient_temperature 296(2)
_diffrn_measured_fraction_theta_full 0.997
_diffrn_measured_fraction_theta_max 0.997
_diffrn_radiation_monochromator graphite
_diffrn_radiation_source 'fine-focus sealed tube'
_diffrn_radiation_type MoK\a
_diffrn_radiation_wavelength 0.71075
_diffrn_reflns_av_R_equivalents 0.0293
_diffrn_reflns_av_sigmaI/netI 0.0180
_diffrn_reflns_limit_h_max 11
_diffrn_reflns_limit_h_min -10
_diffrn_reflns_limit_k_max 27
_diffrn_reflns_limit_k_min -27
_diffrn_reflns_limit_l_max 24
_diffrn_reflns_limit_l_min -24
_diffrn_reflns_number 52496
_diffrn_reflns_theta_full 27.46
_diffrn_reflns_theta_max 27.46
_diffrn_reflns_theta_min 3.03
_exptl_absorpt_coefficient_mu 4.275
_exptl_absorpt_correction_T_max 0.4819
_exptl_absorpt_correction_T_min 0.3604
_exptl_crystal_density_diffrn 1.406
_exptl_crystal_density_method 'not measured'
_exptl_crystal_F_000 1456
_exptl_crystal_size_max 0.30
_exptl_crystal_size_mid 0.20
_exptl_crystal_size_min 0.20
_refine_diff_density_max 0.440
_refine_diff_density_min -0.368
_refine_diff_density_rms 0.054
_refine_ls_extinction_method none
_refine_ls_goodness_of_fit_ref 1.029
_refine_ls_hydrogen_treatment mixed
_refine_ls_matrix_type full
_refine_ls_number_parameters 396
_refine_ls_number_reflns 7910
_refine_ls_number_restraints 0
_refine_ls_restrained_S_all 1.029
_refine_ls_R_factor_all 0.0291
_refine_ls_R_factor_gt 0.0201
_refine_ls_shift/su_max 0.002
_refine_ls_shift/su_mean 0.000
_refine_ls_structure_factor_coef Fsqd
_refine_ls_weighting_details 'calc w=1/[\s^2^(Fo^2^)+(0.0243P)^2^+0.9245P] where P=(Fo^2^+2Fc^2^)/3'
_refine_ls_weighting_scheme calc
_refine_ls_wR_factor_gt 0.0460
_refine_ls_wR_factor_ref 0.0484
_reflns_number_gt 6589
_reflns_number_total 7910
_reflns_threshold_expression >2sigma(I)
_cod_data_source_file jo5008702_si_002.cif
_cod_data_source_block shelxl
_cod_depositor_comments 'Adding full bibliography for 4029674.cif.'
_cod_original_cell_volume 3465.87(17)
_cod_database_code 4029674

loop_
_symmetry_equiv_pos_as_xyz
'x, y, z'
'-x+1/2, y+1/2, -z+1/2'
'-x, -y, -z'
'x-1/2, -y-1/2, z-1/2'

loop_
_atom_site_label
_atom_site_type_symbol
_atom_site_fract_x
_atom_site_fract_y
_atom_site_fract_z
_atom_site_U_iso_or_equiv
_atom_site_adp_type
_atom_site_occupancy
_atom_site_symmetry_multiplicity
_atom_site_calc_flag
_atom_site_refinement_flags
Au1 Au 0.959270(10) 0.213107(4) 0.200251(4) 0.04190(4) Uani 1 1 d .
O1 O 0.7858(2) 0.24352(10) 0.38545(10) 0.0685(5) Uani 1 1 d .
N1 N 0.8049(3) 0.30600(12) 0.36506(15) 0.0722(7) Uani 1 1 d .
N2 N 1.0646(2) 0.13415(9) 0.08833(10) 0.0463(4) Uani 1 1 d .
N3 N 1.1001(2) 0.23206(10) 0.07247(11) 0.0463(5) Uani 1 1 d .
C1 C 0.8778(3) 0.23793(12) 0.28611(13) 0.0467(5) Uani 1 1 d .
C2 C 1.0451(3) 0.19144(11) 0.11507(12) 0.0432(5) Uani 1 1 d .
C3 C 0.8581(3) 0.30147(13) 0.30747(16) 0.0571(7) Uani 1 1 d .
C4 C 0.8314(3) 0.20381(12) 0.33726(14) 0.0511(6) Uani 1 1 d .
C5 C 1.1517(4) 0.19974(14) 0.01991(15) 0.0566(7) Uani 1 1 d .
C6 C 1.1297(3) 0.13925(15) 0.02950(14) 0.0576(7) Uani 1 1 d .
C7 C 0.8943(4) 0.36007(14) 0.27191(19) 0.0807(9) Uani 1 1 d .
H7A H 0.8622 0.3961 0.2948 0.097 Uiso 1 1 calc R
H7B H 0.8391 0.3595 0.2215 0.097 Uiso 1 1 calc R
H7C H 1.0048 0.3623 0.2765 0.097 Uiso 1 1 calc R
C8 C 0.8257(3) 0.13738(14) 0.35384(14) 0.0583(7) Uani 1 1 d .
C9 C 0.7826(5) 0.11614(18) 0.4145(2) 0.0945(12) Uani 1 1 d .
H9 H 0.7521 0.1451 0.4447 0.113 Uiso 1 1 calc R
C10 C 0.7843(7) 0.0527(2) 0.4306(2) 0.1279(18) Uani 1 1 d .
H10 H 0.7549 0.0394 0.4716 0.153 Uiso 1 1 calc R
C11 C 0.8284(6) 0.00920(19) 0.3874(2) 0.1188(16) Uani 1 1 d .
H11 H 0.8308 -0.0334 0.3990 0.143 Uiso 1 1 calc R
C12 C 0.8688(5) 0.02874(18) 0.3273(2) 0.1033(13) Uani 1 1 d .
H12 H 0.8973 -0.0008 0.2972 0.124 Uiso 1 1 calc R
C13 C 0.8683(4) 0.09179(15) 0.31020(18) 0.0779(9) Uani 1 1 d .
H13 H 0.8970 0.1041 0.2687 0.093 Uiso 1 1 calc R
C14 C 1.0163(3) 0.07510(12) 0.11354(14) 0.0528(6) Uani 1 1 d .
C15 C 1.1301(4) 0.03772(13) 0.15856(16) 0.0639(7) Uani 1 1 d .
C16 C 1.0805(5) -0.02152(15) 0.1754(2) 0.0827(10) Uani 1 1 d .
H16 H 1.1528 -0.0484 0.2048 0.099 Uiso 1 1 calc R
C18 C 0.9299(5) -0.04110(17) 0.1503(2) 0.0898(11) Uani 1 1 d .
H18 H 0.9018 -0.0813 0.1616 0.108 Uiso 1 1 calc R
C19 C 0.8203(5) -0.00256(17) 0.1089(2) 0.0834(10) Uani 1 1 d .
H19 H 0.7172 -0.0163 0.0934 0.100 Uiso 1 1 calc R
C20 C 0.8599(4) 0.05763(14) 0.08904(16) 0.0663(8) Uani 1 1 d .
C21 C 1.0958(3) 0.29947(12) 0.07918(14) 0.0523(6) Uani 1 1 d .
C22 C 0.9659(4) 0.33172(15) 0.03727(16) 0.0698(8) Uani 1 1 d .
C23 C 0.9662(6) 0.39668(19) 0.0447(2) 0.1023(14) Uani 1 1 d .
H23 H 0.8823 0.4199 0.0174 0.123 Uiso 1 1 calc R
C24 C 1.0853(7) 0.42668(19) 0.0906(3) 0.1138(16) Uani 1 1 d .
H24 H 1.0810 0.4702 0.0951 0.137 Uiso 1 1 calc R
C25 C 1.2121(6) 0.39489(18) 0.1306(2) 0.0997(12) Uani 1 1 d .
H25 H 1.2939 0.4170 0.1610 0.120 Uiso 1 1 calc R
C26 C 1.2203(4) 0.32913(15) 0.12635(17) 0.0684(8) Uani 1 1 d .
C27 C 1.3583(5) 0.2934(2) 0.1707(2) 0.1005(13) Uani 1 1 d .
H27 H 1.3381 0.2491 0.1567 0.121 Uiso 1 1 calc R
C28 C 1.3755(6) 0.2951(2) 0.2503(3) 0.1267(18) Uani 1 1 d .
H28A H 1.4032 0.3369 0.2681 0.152 Uiso 1 1 calc R
H28B H 1.4561 0.2662 0.2740 0.152 Uiso 1 1 calc R
H28C H 1.2783 0.2832 0.2601 0.152 Uiso 1 1 calc R
C30 C 1.5025(7) 0.3090(5) 0.1530(4) 0.274(6) Uani 1 1 d .
H30A H 1.5815 0.2789 0.1750 0.329 Uiso 1 1 calc R
H30B H 1.5354 0.3504 0.1709 0.329 Uiso 1 1 calc R
H30C H 1.4865 0.3081 0.1014 0.329 Uiso 1 1 calc R
C31 C 0.8314(5) 0.2975(2) -0.0134(2) 0.0948(12) Uani 1 1 d .
H31 H 0.8601 0.2528 -0.0105 0.114 Uiso 1 1 calc R
C32 C 0.8069(8) 0.3160(4) -0.0907(3) 0.193(3) Uani 1 1 d .
H32A H 0.7782 0.3597 -0.0965 0.232 Uiso 1 1 calc R
H32B H 0.7249 0.2908 -0.1204 0.232 Uiso 1 1 calc R
H32C H 0.9019 0.3094 -0.1051 0.232 Uiso 1 1 calc R
C33 C 0.6853(6) 0.3020(3) 0.0102(4) 0.186(3) Uani 1 1 d .
H33A H 0.6075 0.2749 -0.0193 0.224 Uiso 1 1 calc R
H33B H 0.6483 0.3447 0.0052 0.224 Uiso 1 1 calc R
H33C H 0.7052 0.2892 0.0599 0.224 Uiso 1 1 calc R
C34 C 0.7383(4) 0.10044(18) 0.04272(19) 0.0835(10) Uani 1 1 d .
H34 H 0.7885 0.1413 0.0405 0.100 Uiso 1 1 calc R
C35 C 0.6005(5) 0.1119(3) 0.0733(3) 0.1377(19) Uani 1 1 d .
H35A H 0.6358 0.1303 0.1206 0.165 Uiso 1 1 calc R
H35B H 0.5490 0.0726 0.0767 0.165 Uiso 1 1 calc R
H35C H 0.5286 0.1401 0.0421 0.165 Uiso 1 1 calc R
C36 C 0.6848(7) 0.0760(3) -0.0336(3) 0.172(3) Uani 1 1 d .
H36A H 0.6502 0.0332 -0.0329 0.206 Uiso 1 1 calc R
H36B H 0.7701 0.0777 -0.0561 0.206 Uiso 1 1 calc R
H36C H 0.6000 0.1015 -0.0607 0.206 Uiso 1 1 calc R
C37 C 1.2967(4) 0.06122(15) 0.19066(19) 0.0768(9) Uani 1 1 d .
H37 H 1.3212 0.0908 0.1558 0.092 Uiso 1 1 calc R
C38 C 1.3080(5) 0.0970(2) 0.2597(3) 0.1176(16) Uani 1 1 d .
H38A H 1.2760 0.0703 0.2938 0.141 Uiso 1 1 calc R
H38B H 1.2410 0.1333 0.2497 0.141 Uiso 1 1 calc R
H38C H 1.4141 0.1103 0.2796 0.141 Uiso 1 1 calc R
C39 C 1.4221(5) 0.0109(2) 0.2053(2) 0.1085(14) Uani 1 1 d .
H39A H 1.4039 -0.0181 0.2408 0.130 Uiso 1 1 calc R
H39B H 1.5228 0.0302 0.2231 0.130 Uiso 1 1 calc R
H39C H 1.4190 -0.0114 0.1612 0.130 Uiso 1 1 calc R
H6 H 1.143(3) 0.1054(13) 0.0066(15) 0.064(8) Uiso 1 1 d .
H5 H 1.188(4) 0.2200(12) -0.0089(18) 0.065(9) Uiso 1 1 d .

loop_
_atom_site_aniso_label
_atom_site_aniso_U_11
_atom_site_aniso_U_22
_atom_site_aniso_U_33
_atom_site_aniso_U_23
_atom_site_aniso_U_13
_atom_site_aniso_U_12
Au1 0.04955(6) 0.04500(6) 0.03584(5) -0.00316(4) 0.01952(4) -0.00083(4)
O1 0.0884(14) 0.0751(13) 0.0558(12) -0.0138(10) 0.0436(11) 0.0017(11)
N1 0.0945(19) 0.0656(16) 0.0686(16) -0.0199(13) 0.0431(15) -0.0012(14)
N2 0.0565(11) 0.0469(11) 0.0415(10) -0.0049(9) 0.0234(9) -0.0025(9)
N3 0.0586(12) 0.0479(11) 0.0380(10) 0.0013(8) 0.0227(9) 0.0018(9)
C1 0.0479(13) 0.0564(14) 0.0380(12) -0.0092(11) 0.0148(10) -0.0006(11)
C2 0.0499(13) 0.0478(12) 0.0355(11) -0.0021(10) 0.0171(10) -0.0012(11)
C3 0.0582(16) 0.0587(16) 0.0599(16) -0.0127(13) 0.0251(13) -0.0021(13)
C4 0.0517(14) 0.0659(17) 0.0404(13) -0.0106(11) 0.0204(11) 0.0007(12)
C5 0.0705(18) 0.0651(18) 0.0451(14) 0.0009(12) 0.0346(14) 0.0016(14)
C6 0.0749(18) 0.0609(17) 0.0471(14) -0.0086(13) 0.0341(13) 0.0032(14)
C7 0.106(3) 0.0558(17) 0.092(2) -0.0107(17) 0.047(2) -0.0062(18)
C8 0.0654(16) 0.0662(17) 0.0489(14) -0.0009(13) 0.0249(13) -0.0026(14)
C9 0.147(4) 0.080(2) 0.080(2) -0.0008(19) 0.072(3) -0.009(2)
C10 0.218(6) 0.095(3) 0.105(3) 0.016(3) 0.104(4) -0.016(3)
C11 0.196(5) 0.072(2) 0.114(3) 0.019(2) 0.085(4) -0.001(3)
C12 0.160(4) 0.070(2) 0.104(3) 0.004(2) 0.076(3) -0.001(2)
C13 0.116(3) 0.0636(19) 0.071(2) 0.0040(15) 0.053(2) 0.0034(18)
C14 0.0713(17) 0.0461(14) 0.0493(14) -0.0113(11) 0.0305(13) -0.0067(13)
C15 0.089(2) 0.0490(15) 0.0623(17) -0.0024(13) 0.0361(16) 0.0023(15)
C16 0.119(3) 0.0543(18) 0.087(2) 0.0052(16) 0.048(2) 0.0062(19)
C18 0.130(3) 0.060(2) 0.098(3) -0.0079(19) 0.062(3) -0.022(2)
C19 0.097(3) 0.077(2) 0.087(2) -0.0200(19) 0.043(2) -0.034(2)
C20 0.078(2) 0.0676(18) 0.0597(17) -0.0148(14) 0.0299(15) -0.0138(16)
C21 0.0697(17) 0.0496(15) 0.0453(14) 0.0052(11) 0.0286(13) 0.0015(12)
C22 0.090(2) 0.0706(19) 0.0550(17) 0.0156(15) 0.0299(16) 0.0196(17)
C23 0.153(4) 0.076(3) 0.085(3) 0.023(2) 0.044(3) 0.043(3)
C24 0.191(5) 0.058(2) 0.101(3) 0.009(2) 0.054(3) 0.012(3)
C25 0.134(4) 0.074(2) 0.098(3) -0.020(2) 0.042(3) -0.026(2)
C26 0.082(2) 0.0619(18) 0.0630(18) -0.0051(15) 0.0216(16) -0.0062(16)
C27 0.079(2) 0.115(3) 0.096(3) -0.026(2) 0.003(2) -0.013(2)
C28 0.125(4) 0.136(4) 0.104(4) 0.029(3) 0.003(3) -0.005(3)
C30 0.099(4) 0.574(17) 0.156(7) 0.102(9) 0.045(4) 0.076(7)
C31 0.080(2) 0.122(3) 0.074(2) 0.015(2) 0.0048(19) 0.027(2)
C32 0.174(6) 0.333(9) 0.066(3) 0.000(4) 0.019(3) -0.033(6)
C33 0.092(4) 0.327(10) 0.141(5) -0.020(5) 0.031(4) -0.004(5)
C34 0.068(2) 0.100(3) 0.079(2) -0.008(2) 0.0134(17) -0.0219(19)
C35 0.092(3) 0.153(5) 0.177(5) 0.000(4) 0.049(3) 0.013(3)
C36 0.164(5) 0.234(7) 0.092(4) -0.021(4) -0.013(3) 0.026(5)
C37 0.083(2) 0.0629(19) 0.084(2) 0.0129(17) 0.0187(18) 0.0146(17)
C38 0.099(3) 0.114(3) 0.121(4) -0.036(3) -0.005(3) 0.026(3)
C39 0.111(3) 0.106(3) 0.107(3) -0.001(2) 0.026(3) 0.035(3)

loop_
_atom_type_symbol
_atom_type_description
_atom_type_scat_dispersion_real
_atom_type_scat_dispersion_imag
_atom_type_scat_source
C C 0.0033 0.0016 'International Tables Vol C Tables 4.2.6.8 and 6.1.1.4'
H H 0.0000 0.0000 'International Tables Vol C Tables 4.2.6.8 and 6.1.1.4'
Au Au -2.0133 8.8022 'International Tables Vol C Tables 4.2.6.8 and 6.1.1.4'
N N 0.0061 0.0033 'International Tables Vol C Tables 4.2.6.8 and 6.1.1.4'
O O 0.0106 0.0060 'International Tables Vol C Tables 4.2.6.8 and 6.1.1.4'

loop_
_geom_angle_atom_site_label_1
_geom_angle_atom_site_label_2
_geom_angle_atom_site_label_3
_geom_angle
C2 Au1 C1 177.84(9)
C4 O1 N1 108.3(2)
C3 N1 O1 105.1(2)
C2 N2 C6 110.9(2)
C2 N2 C14 125.29(18)
C6 N2 C14 123.7(2)
C2 N3 C5 110.8(2)
C2 N3 C21 123.8(2)
C5 N3 C21 125.3(2)
C4 C1 C3 102.4(2)
C4 C1 Au1 132.8(2)
C3 C1 Au1 124.80(19)
N2 C2 N3 104.14(19)
N2 C2 Au1 128.54(17)
N3 C2 Au1 127.30(18)
N1 C3 C1 113.9(3)
N1 C3 C7 119.3(3)
C1 C3 C7 126.8(2)
C1 C4 O1 110.4(2)
C1 C4 C8 135.1(2)
O1 C4 C8 114.5(2)
C6 C5 N3 107.0(2)
C6 C5 H5 134(2)
N3 C5 H5 119(2)
C5 C6 N2 107.1(2)
C5 C6 H6 133.9(19)
N2 C6 H6 118.9(19)
C3 C7 H7A 109.5
C3 C7 H7B 109.5
H7A C7 H7B 109.5
C3 C7 H7C 109.5
H7A C7 H7C 109.5
H7B C7 H7C 109.5
C9 C8 C13 116.8(3)
C9 C8 C4 122.1(3)
C13 C8 C4 121.0(2)
C10 C9 C8 121.0(3)
C10 C9 H9 119.5
C8 C9 H9 119.5
C11 C10 C9 120.9(3)
C11 C10 H10 119.6
C9 C10 H10 119.6
C12 C11 C10 119.2(4)
C12 C11 H11 120.4
C10 C11 H11 120.4
C11 C12 C13 121.0(4)
C11 C12 H12 119.5
C13 C12 H12 119.5
C12 C13 C8 121.2(3)
C12 C13 H13 119.4
C8 C13 H13 119.4
C15 C14 C20 123.6(3)
C15 C14 N2 118.1(2)
C20 C14 N2 118.2(3)
C14 C15 C16 115.8(3)
C14 C15 C37 122.1(3)
C16 C15 C37 122.0(3)
C18 C16 C15 122.1(4)
C18 C16 H16 118.9
C15 C16 H16 118.9
C19 C18 C16 120.6(3)
C19 C18 H18 119.7
C16 C18 H18 119.7
C18 C19 C20 121.1(3)
C18 C19 H19 119.5
C20 C19 H19 119.5
C14 C20 C19 116.6(3)
C14 C20 C34 122.2(3)
C19 C20 C34 121.1(3)
C26 C21 C22 123.3(3)
C26 C21 N3 118.4(3)
C22 C21 N3 118.2(3)
C23 C22 C21 116.7(4)
C23 C22 C31 121.6(4)
C21 C22 C31 121.8(3)
C24 C23 C22 121.2(4)
C24 C23 H23 119.4
C22 C23 H23 119.4
C23 C24 C25 121.6(4)
C23 C24 H24 119.2
C25 C24 H24 119.2
C24 C25 C26 120.6(4)
C24 C25 H25 119.7
C26 C25 H25 119.7
C21 C26 C25 116.5(3)
C21 C26 C27 122.3(3)
C25 C26 C27 121.2(4)
C30 C27 C28 111.8(5)
C30 C27 C26 113.0(5)
C28 C27 C26 114.7(4)
C30 C27 H27 105.4
C28 C27 H27 105.4
C26 C27 H27 105.4
C27 C28 H28A 109.5
C27 C28 H28B 109.5
H28A C28 H28B 109.5
C27 C28 H28C 109.5
H28A C28 H28C 109.5
H28B C28 H28C 109.5
C27 C30 H30A 109.5
C27 C30 H30B 109.5
H30A C30 H30B 109.5
C27 C30 H30C 109.5
H30A C30 H30C 109.5
H30B C30 H30C 109.5
C33 C31 C32 111.8(4)
C33 C31 C22 112.3(4)
C32 C31 C22 113.4(4)
C33 C31 H31 106.2
C32 C31 H31 106.2
C22 C31 H31 106.2
C31 C32 H32A 109.5
C31 C32 H32B 109.5
H32A C32 H32B 109.5
C31 C32 H32C 109.5
H32A C32 H32C 109.5
H32B C32 H32C 109.5
C31 C33 H33A 109.5
C31 C33 H33B 109.5
H33A C33 H33B 109.5
C31 C33 H33C 109.5
H33A C33 H33C 109.5
H33B C33 H33C 109.5
C35 C34 C36 110.5(4)
C35 C34 C20 113.4(3)
C36 C34 C20 111.0(4)
C35 C34 H34 107.2
C36 C34 H34 107.2
C20 C34 H34 107.2
C34 C35 H35A 109.5
C34 C35 H35B 109.5
H35A C35 H35B 109.5
C34 C35 H35C 109.5
H35A C35 H35C 109.5
H35B C35 H35C 109.5
C34 C36 H36A 109.5
C34 C36 H36B 109.5
H36A C36 H36B 109.5
C34 C36 H36C 109.5
H36A C36 H36C 109.5
H36B C36 H36C 109.5
C38 C37 C39 108.4(3)
C38 C37 C15 110.8(3)
C39 C37 C15 115.4(3)
C38 C37 H37 107.3
C39 C37 H37 107.3
C15 C37 H37 107.3
C37 C38 H38A 109.5
C37 C38 H38B 109.5
H38A C38 H38B 109.5
C37 C38 H38C 109.5
H38A C38 H38C 109.5
H38B C38 H38C 109.5
C37 C39 H39A 109.5
C37 C39 H39B 109.5
H39A C39 H39B 109.5
C37 C39 H39C 109.5
H39A C39 H39C 109.5
H39B C39 H39C 109.5

loop_
_geom_bond_atom_site_label_1
_geom_bond_atom_site_label_2
_geom_bond_distance
Au1 C2 2.020(2)
Au1 C1 2.026(2)
O1 C4 1.383(3)
O1 N1 1.404(3)
N1 C3 1.308(4)
N2 C2 1.347(3)
N2 C6 1.394(3)
N2 C14 1.446(3)
N3 C2 1.359(3)
N3 C5 1.387(3)
N3 C21 1.438(3)
C1 C4 1.362(4)
C1 C3 1.432(4)
C3 C7 1.491(4)
C4 C8 1.449(4)
C5 C6 1.318(4)
C5 H5 0.83(3)
C6 H6 0.87(3)
C7 H7A 0.9600
C7 H7B 0.9600
C7 H7C 0.9600
C8 C9 1.385(4)
C8 C13 1.392(4)
C9 C10 1.381(5)
C9 H9 0.9300
C10 C11 1.361(6)
C10 H10 0.9300
C11 C12 1.352(5)
C11 H11 0.9300
C12 C13 1.377(4)
C12 H12 0.9300
C13 H13 0.9300
C14 C15 1.391(4)
C14 C20 1.391(4)
C15 C16 1.397(4)
C15 C37 1.526(5)
C16 C18 1.359(5)
C16 H16 0.9300
C18 C19 1.356(5)
C18 H18 0.9300
C19 C20 1.403(4)
C19 H19 0.9300
C20 C34 1.508(5)
C21 C26 1.382(4)
C21 C22 1.398(4)
C22 C23 1.386(5)
C22 C31 1.511(5)
C23 C24 1.344(6)
C23 H23 0.9300
C24 C25 1.362(6)
C24 H24 0.9300
C25 C26 1.401(5)
C25 H25 0.9300
C26 C27 1.500(5)
C27 C30 1.440(7)
C27 C28 1.488(6)
C27 H27 0.9800
C28 H28A 0.9600
C28 H28B 0.9600
C28 H28C 0.9600
C30 H30A 0.9600
C30 H30B 0.9600
C30 H30C 0.9600
C31 C33 1.478(6)
C31 C32 1.489(6)
C31 H31 0.9800
C32 H32A 0.9600
C32 H32B 0.9600
C32 H32C 0.9600
C33 H33A 0.9600
C33 H33B 0.9600
C33 H33C 0.9600
C34 C35 1.502(5)
C34 C36 1.505(6)
C34 H34 0.9800
C35 H35A 0.9600
C35 H35B 0.9600
C35 H35C 0.9600
C36 H36A 0.9600
C36 H36B 0.9600
C36 H36C 0.9600
C37 C38 1.503(5)
C37 C39 1.513(5)
C37 H37 0.9800
C38 H38A 0.9600
C38 H38B 0.9600
C38 H38C 0.9600
C39 H39A 0.9600
C39 H39B 0.9600
C39 H39C 0.9600

loop_
_geom_torsion_atom_site_label_1
_geom_torsion_atom_site_label_2
_geom_torsion_atom_site_label_3
_geom_torsion_atom_site_label_4
_geom_torsion
C4 O1 N1 C3 0.4(3)
C2 Au1 C1 C4 -151(2)
C2 Au1 C1 C3 28(3)
C6 N2 C2 N3 -0.5(3)
C14 N2 C2 N3 -176.9(2)
C6 N2 C2 Au1 -179.12(19)
C14 N2 C2 Au1 4.5(4)
C5 N3 C2 N2 0.4(3)
C21 N3 C2 N2 177.0(2)
C5 N3 C2 Au1 179.1(2)
C21 N3 C2 Au1 -4.3(4)
C1 Au1 C2 N2 155(2)
C1 Au1 C2 N3 -23(3)
O1 N1 C3 C1 -0.1(3)
O1 N1 C3 C7 -179.0(3)
C4 C1 C3 N1 -0.3(3)
Au1 C1 C3 N1 -179.5(2)
C4 C1 C3 C7 178.6(3)
Au1 C1 C3 C7 -0.6(4)
C3 C1 C4 O1 0.5(3)
Au1 C1 C4 O1 179.59(18)
C3 C1 C4 C8 -176.3(3)
Au1 C1 C4 C8 2.8(5)
N1 O1 C4 C1 -0.6(3)
N1 O1 C4 C8 176.9(2)
C2 N3 C5 C6 -0.2(3)
C21 N3 C5 C6 -176.7(3)
N3 C5 C6 N2 -0.1(3)
C2 N2 C6 C5 0.4(3)
C14 N2 C6 C5 176.9(3)
C1 C4 C8 C9 174.8(3)
O1 C4 C8 C9 -1.9(4)
C1 C4 C8 C13 -3.3(5)
O1 C4 C8 C13 -179.9(3)
C13 C8 C9 C10 0.8(6)
C4 C8 C9 C10 -177.3(4)
C8 C9 C10 C11 0.0(8)
C9 C10 C11 C12 -1.0(9)
C10 C11 C12 C13 1.1(8)
C11 C12 C13 C8 -0.3(7)
C9 C8 C13 C12 -0.6(6)
C4 C8 C13 C12 177.5(4)
C2 N2 C14 C15 -102.1(3)
C6 N2 C14 C15 81.9(3)
C2 N2 C14 C20 80.5(3)
C6 N2 C14 C20 -95.4(3)
C20 C14 C15 C16 3.5(4)
N2 C14 C15 C16 -173.8(2)
C20 C14 C15 C37 -173.5(3)
N2 C14 C15 C37 9.2(4)
C14 C15 C16 C18 -0.9(5)
C37 C15 C16 C18 176.1(3)
C15 C16 C18 C19 -1.7(5)
C16 C18 C19 C20 1.9(5)
C15 C14 C20 C19 -3.2(4)
N2 C14 C20 C19 174.0(2)
C15 C14 C20 C34 177.5(3)
N2 C14 C20 C34 -5.3(4)
C18 C19 C20 C14 0.4(5)
C18 C19 C20 C34 179.7(3)
C2 N3 C21 C26 88.6(3)
C5 N3 C21 C26 -95.3(3)
C2 N3 C21 C22 -91.7(3)
C5 N3 C21 C22 84.4(3)
C26 C21 C22 C23 0.1(4)
N3 C21 C22 C23 -179.5(3)
C26 C21 C22 C31 -179.6(3)
N3 C21 C22 C31 0.7(4)
C21 C22 C23 C24 -0.6(6)
C31 C22 C23 C24 179.1(4)
C22 C23 C24 C25 1.3(7)
C23 C24 C25 C26 -1.6(7)
C22 C21 C26 C25 -0.3(4)
N3 C21 C26 C25 179.3(3)
C22 C21 C26 C27 180.0(3)
N3 C21 C26 C27 -0.4(4)
C24 C25 C26 C21 1.0(5)
C24 C25 C26 C27 -179.3(4)
C21 C26 C27 C30 116.6(5)
C25 C26 C27 C30 -63.1(6)
C21 C26 C27 C28 -113.6(4)
C25 C26 C27 C28 66.7(5)
C23 C22 C31 C33 -66.4(5)
C21 C22 C31 C33 113.3(4)
C23 C22 C31 C32 61.6(5)
C21 C22 C31 C32 -118.7(4)
C14 C20 C34 C35 -125.5(4)
C19 C20 C34 C35 55.2(5)
C14 C20 C34 C36 109.4(4)
C19 C20 C34 C36 -69.8(5)
C14 C15 C37 C38 85.5(4)
C16 C15 C37 C38 -91.3(4)
C14 C15 C37 C39 -150.7(3)
C16 C15 C37 C39 32.5(4)
